data_4507370
loop_
_publ_author_name
'Tong, Yi-Ping'
'Luo, Guo-Tian'
'Zhen, Jin'
'Shen, You'
'Liu, Hui-Ru'

_publ_section_title
;
 Structure-Directing Self-Assembly, Structures and Characterization of
 Four d0-Transition Metal Oxide/Fluoride Compounds Constructed with
 Imidazole/1-Methylimidazole/1-Vinylimidazole and Copper(II)/Zinc(II)
;
_journal_issue 2
_journal_name_full 'Crystal Growth &amp; Design'
_journal_page_first 446
_journal_paper_doi 10.1021/cg301612g
_journal_volume 13
_journal_year 2013
_chemical_formula_sum 'C20 H24 Cu F6 N8 Ti'
_chemical_formula_weight 601.91
_chemical_name_systematic
; 
 ? 
;
_space_group_IT_number 86
_symmetry_cell_setting tetragonal
_symmetry_space_group_name_Hall '-P 4bc'
_symmetry_space_group_name_H-M 'P 42/n :2'
_atom_sites_solution_hydrogens geom
_atom_sites_solution_primary direct
_atom_sites_solution_secondary difmap
_audit_creation_method SHELXL-97
_cell_angle_alpha 90.00
_cell_angle_beta 90.00
_cell_angle_gamma 90.00
_cell_formula_units_Z 2
_cell_length_a 12.31890(10)
_cell_length_b 12.31890(10)
_cell_length_c 8.29620(10)
_cell_measurement_temperature 293(2)
_cell_volume 1258.99(2)
_computing_structure_refinement 'SHELXL-97 (Sheldrick, 1997)'
_computing_structure_solution 'SHELXS-97 (Sheldrick, 1990)'
_diffrn_ambient_temperature 293(2)
_diffrn_measured_fraction_theta_full 0.997
_diffrn_measured_fraction_theta_max 0.997
_diffrn_radiation_monochromator graphite
_diffrn_radiation_source 'fine-focus sealed tube'
_diffrn_radiation_type MoK\a
_diffrn_radiation_wavelength 0.71073
_diffrn_reflns_av_R_equivalents 0.0213
_diffrn_reflns_av_sigmaI/netI 0.0209
_diffrn_reflns_limit_h_max 13
_diffrn_reflns_limit_h_min -16
_diffrn_reflns_limit_k_max 16
_diffrn_reflns_limit_k_min -14
_diffrn_reflns_limit_l_max 10
_diffrn_reflns_limit_l_min -10
_diffrn_reflns_number 5850
_diffrn_reflns_theta_full 27.85
_diffrn_reflns_theta_max 27.85
_diffrn_reflns_theta_min 2.34
_exptl_absorpt_coefficient_mu 1.231
_exptl_absorpt_correction_T_max 0.7734
_exptl_absorpt_correction_T_min 0.6258
_exptl_absorpt_correction_type multi-scan
_exptl_crystal_density_diffrn 1.588
_exptl_crystal_density_method 'not measured'
_exptl_crystal_F_000 610
_exptl_crystal_size_max 0.42
_exptl_crystal_size_mid 0.35
_exptl_crystal_size_min 0.22
_refine_diff_density_max 0.360
_refine_diff_density_min -0.878
_refine_diff_density_rms 0.072
_refine_ls_extinction_method none
_refine_ls_goodness_of_fit_ref 1.075
_refine_ls_hydrogen_treatment constr
_refine_ls_matrix_type full
_refine_ls_number_parameters 82
_refine_ls_number_reflns 1500
_refine_ls_number_restraints 0
_refine_ls_restrained_S_all 1.075
_refine_ls_R_factor_all 0.0504
_refine_ls_R_factor_gt 0.0353
_refine_ls_shift/su_max 0.000
_refine_ls_shift/su_mean 0.000
_refine_ls_structure_factor_coef Fsqd
_refine_ls_weighting_details 'calc w=1/[\s^2^(Fo^2^)+(0.0696P)^2^+0.3457P] where P=(Fo^2^+2Fc^2^)/3'
_refine_ls_weighting_scheme calc
_refine_ls_wR_factor_gt 0.1122
_refine_ls_wR_factor_ref 0.1235
_reflns_number_gt 1093
_reflns_number_total 1500
_reflns_threshold_expression >2sigma(I)
_cod_data_source_file cg301612g_si_004.cif
_cod_data_source_block l8_0m
_cod_original_sg_symbol_H-M p42/n
_cod_database_code 4507370

loop_
_symmetry_equiv_pos_as_xyz
'x, y, z'
'-y, x+1/2, z+1/2'
'-x+1/2, -y+1/2, z'
'y+1/2, -x, z+1/2'
'-x, -y, -z'
'y, -x-1/2, -z-1/2'
'x-1/2, y-1/2, -z'
'-y-1/2, x, -z-1/2'

loop_
_atom_site_label
_atom_site_type_symbol
_atom_site_fract_x
_atom_site_fract_y
_atom_site_fract_z
_atom_site_U_iso_or_equiv
_atom_site_adp_type
_atom_site_occupancy
_atom_site_symmetry_multiplicity
_atom_site_calc_flag
_atom_site_refinement_flags
Cu2 Cu 0.2500 0.2500 0.2500 0.0259(2) Uani 1 4 d S
Ti1 Ti 0.2500 0.2500 -0.2500 0.0295(2) Uani 1 4 d S
F1 F 0.2500 0.2500 -0.0291(3) 0.0422(6) Uani 1 2 d S
F2 F 0.2424(2) 0.39745(15) -0.25327(15) 0.0629(6) Uani 1 1 d .
N1 N 0.17636(17) 0.10406(17) 0.2604(2) 0.0333(5) Uani 1 1 d .
N2 N 0.11078(16) -0.04673(15) 0.3630(3) 0.0407(5) Uani 1 1 d .
C1 C 0.16730(19) 0.04575(18) 0.3912(3) 0.0365(5) Uani 1 1 d .
H1 H 0.1959 0.0652 0.4908 0.044 Uiso 1 1 calc R
C2 C 0.0826(2) -0.0450(2) 0.2039(4) 0.0496(7) Uani 1 1 d .
H2 H 0.0429 -0.0975 0.1489 0.060 Uiso 1 1 calc R
C3 C 0.1233(2) 0.0476(2) 0.1418(3) 0.0444(6) Uani 1 1 d .
H3 H 0.1165 0.0697 0.0351 0.053 Uiso 1 1 calc R
C4 C 0.0860(2) -0.1293(2) 0.4763(4) 0.0526(7) Uani 1 1 d .
H4 H 0.0424 -0.1864 0.4422 0.063 Uiso 1 1 calc R
C5 C 0.1198(3) -0.1307(3) 0.6231(4) 0.0744(10) Uani 1 1 d .
H6A H 0.1636 -0.0748 0.6613 0.089 Uiso 1 1 calc R
H5B H 0.1004 -0.1875 0.6910 0.089 Uiso 1 1 calc R

loop_
_atom_site_aniso_label
_atom_site_aniso_U_11
_atom_site_aniso_U_22
_atom_site_aniso_U_33
_atom_site_aniso_U_23
_atom_site_aniso_U_13
_atom_site_aniso_U_12
Cu2 0.0261(2) 0.0261(2) 0.0257(3) 0.000 0.000 0.000
Ti1 0.0331(3) 0.0331(3) 0.0221(4) 0.000 0.000 0.000
F1 0.0407(11) 0.0619(13) 0.0241(10) 0.000 0.000 0.0034(8)
F2 0.1076(17) 0.0354(9) 0.0458(11) -0.0042(6) 0.0065(8) 0.0098(10)
N1 0.0341(11) 0.0300(10) 0.0357(11) -0.0012(7) -0.0019(8) -0.0025(8)
N2 0.0389(11) 0.0318(11) 0.0513(13) 0.0007(9) -0.0034(9) -0.0067(8)
C1 0.0379(12) 0.0320(12) 0.0396(13) -0.0013(10) -0.0009(10) -0.0060(9)
C2 0.0494(16) 0.0417(15) 0.0578(17) -0.0059(13) -0.0139(13) -0.0103(12)
C3 0.0495(15) 0.0419(14) 0.0418(14) -0.0053(11) -0.0098(11) -0.0044(11)
C4 0.0562(17) 0.0355(14) 0.0661(18) 0.0095(12) 0.0018(14) -0.0149(12)
C5 0.076(2) 0.063(2) 0.084(3) 0.0294(18) -0.0064(18) -0.0265(17)

loop_
_atom_type_symbol
_atom_type_description
_atom_type_scat_dispersion_real
_atom_type_scat_dispersion_imag
_atom_type_scat_source
C C 0.0033 0.0016 'International Tables Vol C Tables 4.2.6.8 and 6.1.1.4'
H H 0.0000 0.0000 'International Tables Vol C Tables 4.2.6.8 and 6.1.1.4'
Cu Cu 0.3201 1.2651 'International Tables Vol C Tables 4.2.6.8 and 6.1.1.4'
F F 0.0171 0.0103 'International Tables Vol C Tables 4.2.6.8 and 6.1.1.4'
N N 0.0061 0.0033 'International Tables Vol C Tables 4.2.6.8 and 6.1.1.4'
Ti Ti 0.2776 0.4457 'International Tables Vol C Tables 4.2.6.8 and 6.1.1.4'

loop_
_geom_angle_atom_site_label_1
_geom_angle_atom_site_label_2
_geom_angle_atom_site_label_3
_geom_angle
_geom_angle_site_symmetry_1
_geom_angle_site_symmetry_3
N1 Cu2 N1 175.09(9) 3 .
N1 Cu2 N1 90.105(4) 3 8_656
N1 Cu2 N1 90.105(4) . 8_656
N1 Cu2 N1 90.105(4) 3 6_566
N1 Cu2 N1 90.105(4) . 6_566
N1 Cu2 N1 175.09(9) 8_656 6_566
N1 Cu2 F1 92.46(5) 3 .
N1 Cu2 F1 92.46(5) . .
N1 Cu2 F1 87.54(5) 8_656 .
N1 Cu2 F1 87.54(5) 6_566 .
N1 Cu2 F1 87.54(5) 3 6_566
N1 Cu2 F1 87.54(5) . 6_566
N1 Cu2 F1 92.46(5) 8_656 6_566
N1 Cu2 F1 92.46(5) 6_566 6_566
F1 Cu2 F1 180.0 . 6_566
F2 Ti1 F2 90.013(1) 6_565 .
F2 Ti1 F2 90.013(1) 6_565 3
F2 Ti1 F2 178.29(8) . 3
F2 Ti1 F2 178.29(8) 6_565 8_655
F2 Ti1 F2 90.013(1) . 8_655
F2 Ti1 F2 90.013(1) 3 8_655
F2 Ti1 F1 90.85(4) 6_565 6_565
F2 Ti1 F1 89.15(4) . 6_565
F2 Ti1 F1 89.15(4) 3 6_565
F2 Ti1 F1 90.85(4) 8_655 6_565
F2 Ti1 F1 89.15(4) 6_565 .
F2 Ti1 F1 90.85(4) . .
F2 Ti1 F1 90.85(4) 3 .
F2 Ti1 F1 89.15(4) 8_655 .
F1 Ti1 F1 180.0 6_565 .
Ti1 F1 Cu2 180.0 . .
C1 N1 C3 106.0(2) . .
C1 N1 Cu2 124.38(15) . .
C3 N1 Cu2 129.53(16) . .
C1 N2 C2 106.5(2) . .
C1 N2 C4 126.8(2) . .
C2 N2 C4 126.7(2) . .
N1 C1 N2 111.3(2) . .
N1 C1 H1 124.4 . .
N2 C1 H1 124.4 . .
C3 C2 N2 106.8(2) . .
C3 C2 H2 126.6 . .
N2 C2 H2 126.6 . .
C2 C3 N1 109.4(2) . .
C2 C3 H3 125.3 . .
N1 C3 H3 125.3 . .
C5 C4 N2 124.5(3) . .
C5 C4 H4 117.7 . .
N2 C4 H4 117.7 . .
C4 C5 H6A 120.0 . .
C4 C5 H5B 120.0 . .
H6A C5 H5B 120.0 . .

loop_
_geom_bond_atom_site_label_1
_geom_bond_atom_site_label_2
_geom_bond_distance
_geom_bond_site_symmetry_2
Cu2 N1 2.016(2) 3
Cu2 N1 2.016(2) .
Cu2 N1 2.016(2) 8_656
Cu2 N1 2.016(2) 6_566
Cu2 F1 2.315(2) .
Cu2 F1 2.315(2) 6_566
Ti1 F2 1.8191(18) 6_565
Ti1 F2 1.8191(18) .
Ti1 F2 1.8191(18) 3
Ti1 F2 1.8191(18) 8_655
Ti1 F1 1.833(2) 6_565
Ti1 F1 1.833(2) .
N1 C1 1.306(3) .
N1 C3 1.371(3) .
N2 C1 1.355(3) .
N2 C2 1.365(4) .
N2 C4 1.418(3) .
C1 H1 0.9300 .
C2 C3 1.348(4) .
C2 H2 0.9300 .
C3 H3 0.9300 .
C4 C5 1.287(4) .
C4 H4 0.9300 .
C5 H6A 0.9300 .
C5 H5B 0.9300 .

loop_
_geom_torsion_atom_site_label_1
_geom_torsion_atom_site_label_2
_geom_torsion_atom_site_label_3
_geom_torsion_atom_site_label_4
_geom_torsion
_geom_torsion_site_symmetry_1
F2 Ti1 F1 Cu2 -39(100) 6_565
F2 Ti1 F1 Cu2 -129(100) .
F2 Ti1 F1 Cu2 51(100) 3
F2 Ti1 F1 Cu2 141(100) 8_655
F1 Ti1 F1 Cu2 0.0 6_565
N1 Cu2 F1 Ti1 99(100) 3
N1 Cu2 F1 Ti1 -81(100) .
N1 Cu2 F1 Ti1 9(100) 8_656
N1 Cu2 F1 Ti1 -171(100) 6_566
F1 Cu2 F1 Ti1 0.0 6_566
N1 Cu2 N1 C1 -12.0(2) 3
N1 Cu2 N1 C1 80.5(2) 8_656
N1 Cu2 N1 C1 -104.4(2) 6_566
F1 Cu2 N1 C1 168.0(2) .
F1 Cu2 N1 C1 -12.0(2) 6_566
N1 Cu2 N1 C3 165.2(2) 3
N1 Cu2 N1 C3 -102.3(2) 8_656
N1 Cu2 N1 C3 72.8(2) 6_566
F1 Cu2 N1 C3 -14.8(2) .
F1 Cu2 N1 C3 165.2(2) 6_566
C3 N1 C1 N2 0.2(3) .
Cu2 N1 C1 N2 177.93(15) .
C2 N2 C1 N1 -0.3(3) .
C4 N2 C1 N1 179.5(2) .
C1 N2 C2 C3 0.3(3) .
C4 N2 C2 C3 -179.5(2) .
N2 C2 C3 N1 -0.3(3) .
C1 N1 C3 C2 0.1(3) .
Cu2 N1 C3 C2 -177.55(18) .
C1 N2 C4 C5 -4.1(5) .
C2 N2 C4 C5 175.7(3) .
